data_4333887
loop_
_publ_author_name
'Nora Gr\"uger'
'Lara-Isabel Rodr\'iguez'
'Hubert Wadepohl'
'Lutz H. Gade'

_publ_section_title
;
 Achiral and Chiral PNP-Pincer Ligands with a Carbazole Backbone:
 Coordination Chemistry with d8 Transition Metals
;
_journal_name_full 'Inorganic Chemistry'
_journal_page_first 2050
_journal_page_last 2059
_journal_paper_doi 10.1021/ic302454n
_journal_volume 52
_journal_year 2013
_chemical_absolute_configuration ad
_chemical_formula_sum 'C59 H70 Br N Ni P2'
_chemical_formula_weight 993.72
_space_group_IT_number 19
_symmetry_cell_setting orthorhombic
_symmetry_Int_Tables_number 19
_symmetry_space_group_name_Hall 'P 2ac 2ab'
_symmetry_space_group_name_H-M 'P 21 21 21'
_atom_sites_solution_hydrogens geom
_atom_sites_solution_primary iterative
_atom_sites_solution_secondary difmap
_audit_block_code ga_ng24b
_audit_creation_date
;
'Tue Jul 31 00:22:06 2012'
;
_audit_creation_method SHELXL-97
_audit_update_record 'Mon Oct 29 17:37:06 CET 2012'
_cell_angle_alpha 90.00
_cell_angle_beta 90.00
_cell_angle_gamma 90.00
_cell_formula_units_Z 4
_cell_length_a 10.0831(7)
_cell_length_b 20.0090(11)
_cell_length_c 25.1315(11)
_cell_measurement_reflns_used 21126
_cell_measurement_temperature 120.01(10)
_cell_measurement_theta_max 73.3544
_cell_measurement_theta_min 3.5144
_cell_volume 5070.3(5)
_computing_cell_refinement
;
CrysAlisPro, Agilent Technologies,
Version 1.171.35.21 (release 20-01-2012 CrysAlis171 .NET)
(compiled Jan 23 2012,18:06:46)
;
_computing_data_collection
;
CrysAlisPro, Agilent Technologies,
Version 1.171.35.21 (release 20-01-2012 CrysAlis171 .NET)
(compiled Jan 23 2012,18:06:46)
;
_computing_data_reduction
;
CrysAlisPro, Agilent Technologies,
Version 1.171.35.21 (release 20-01-2012 CrysAlis171 .NET)
(compiled Jan 23 2012,18:06:46)
;
_computing_publication_material 'encif (Wadepohl, 2012); encifer 1.4 (CCDC, 2011)'
_computing_structure_refinement 'SHELXL-97 (Sheldrick, 2008)'
_computing_structure_solution 'SUPERFLIP (Palatinus, 2007-2009)'
_diffrn_ambient_temperature 120.01(10)
_diffrn_detector 'CCD plate'
_diffrn_detector_area_resol_mean 7.9621
_diffrn_detector_type 'Agilent EOS'
_diffrn_measured_fraction_theta_full 0.980
_diffrn_measured_fraction_theta_max 0.980
_diffrn_measurement_details
;
  1 omega  -68.00   21.00   1.0000    5.0000
omega____ theta____ kappa____ phi______ frames
    -        0.0000  -57.0000   30.0000 89

  2 omega  -68.00  -42.00   1.0000    5.0000
omega____ theta____ kappa____ phi______ frames
    -        0.0000  -57.0000   86.0000 26

  3 omega    1.00   34.00   1.0000    5.0000
omega____ theta____ kappa____ phi______ frames
    -        0.0000   57.0000  -90.0000 33

  4 omega  -52.00   -6.00   1.0000    5.0000
omega____ theta____ kappa____ phi______ frames
    -        0.0000  -57.0000  150.0000 46

  5 omega   -6.00   69.00   1.0000    5.0000
omega____ theta____ kappa____ phi______ frames
    -        0.0000   57.0000 -180.0000 75

  6 omega  -17.00   44.00   1.0000    5.0000
omega____ theta____ kappa____ phi______ frames
    -       10.0000   80.0000  -32.0000 61

  7 omega   -6.00   19.00   1.0000    5.0000
omega____ theta____ kappa____ phi______ frames
    -       26.0000   80.0000  112.0000 25

  8 omega    3.00   28.00   1.0000   10.0000
omega____ theta____ kappa____ phi______ frames
    -       34.0000   78.0000  176.0000 25

  9 omega    7.00   32.00   1.0000   10.0000
omega____ theta____ kappa____ phi______ frames
    -       38.0000   79.0000  103.0000 25

 10 omega   11.00   36.00   1.0000   10.0000
omega____ theta____ kappa____ phi______ frames
    -       42.0000   78.0000  -69.0000 25

 11 omega   12.00   37.00   1.0000   10.0000
omega____ theta____ kappa____ phi______ frames
    -       42.0000   80.0000  105.0000 25

 12 omega   11.00   37.00   1.0000   10.0000
omega____ theta____ kappa____ phi______ frames
    -       42.0000   80.0000  134.0000 26

 13 omega  -72.00   24.00   1.0000   10.0000
omega____ theta____ kappa____ phi______ frames
    -      -42.5000   77.0000 -180.0000 96

 14 omega  -51.00   30.00   1.0000   10.0000
omega____ theta____ kappa____ phi______ frames
    -      -42.5000   25.0000  150.0000 81

 15 omega  -44.00  -17.00   1.0000   10.0000
omega____ theta____ kappa____ phi______ frames
    -      -42.5000  -77.0000  120.0000 27

 16 omega  -39.00  -12.00   1.0000   10.0000
omega____ theta____ kappa____ phi______ frames
    -      -42.5000  -77.0000   90.0000 27

 17 omega   14.00   42.00   1.0000   10.0000
omega____ theta____ kappa____ phi______ frames
    -       46.0000   80.0000 -126.0000 28

 18 omega   15.00   40.00   1.0000   10.0000
omega____ theta____ kappa____ phi______ frames
    -       46.0000   79.0000  -52.0000 25

 19 omega   14.00   39.00   1.0000   10.0000
omega____ theta____ kappa____ phi______ frames
    -       46.0000   80.0000   35.0000 25

 20 omega   14.00   39.00   1.0000   10.0000
omega____ theta____ kappa____ phi______ frames
    -       46.0000   80.0000 -157.0000 25

 21 omega   15.00   40.00   1.0000   10.0000
omega____ theta____ kappa____ phi______ frames
    -       46.0000   79.0000   10.0000 25

 22 omega   15.00   40.00   1.0000   10.0000
omega____ theta____ kappa____ phi______ frames
    -       46.0000   78.0000   75.0000 25

 23 omega   18.00   43.00   1.0000   10.0000
omega____ theta____ kappa____ phi______ frames
    -       50.0000   80.0000  -64.0000 25

 24 omega   19.00   44.00   1.0000   10.0000
omega____ theta____ kappa____ phi______ frames
    -       50.0000   78.0000   66.0000 25

 25 omega   19.00   44.00   1.0000   10.0000
omega____ theta____ kappa____ phi______ frames
    -       50.0000   79.0000  124.0000 25

 26 omega   18.00   43.00   1.0000   10.0000
omega____ theta____ kappa____ phi______ frames
    -       50.0000   80.0000  -36.0000 25

 27 omega   19.00   44.00   1.0000   10.0000
omega____ theta____ kappa____ phi______ frames
    -       50.0000   79.0000   75.0000 25

 28 omega   19.00   46.00   1.0000   10.0000
omega____ theta____ kappa____ phi______ frames
    -       50.0000   78.0000  -87.0000 27

 29 omega   18.00   43.00   1.0000   10.0000
omega____ theta____ kappa____ phi______ frames
    -       50.0000   80.0000 -132.0000 25

 30 omega   19.00   45.00   1.0000   10.0000
omega____ theta____ kappa____ phi______ frames
    -       50.0000   78.0000   35.0000 26

 31 omega   20.00   45.00   1.0000   10.0000
omega____ theta____ kappa____ phi______ frames
    -       50.0000   78.0000  -13.0000 25

 32 omega   27.00   54.00   1.0000   10.0000
omega____ theta____ kappa____ phi______ frames
    -       54.0000   76.0000  -35.0000 27

 33 omega   80.00  107.00   1.0000   10.0000
omega____ theta____ kappa____ phi______ frames
    -       54.0000   76.0000  -35.0000 27

 34 omega   23.00   48.00   1.0000   10.0000
omega____ theta____ kappa____ phi______ frames
    -       54.0000   78.0000   62.0000 25

 35 omega   24.00   51.00   1.0000   10.0000
omega____ theta____ kappa____ phi______ frames
    -       54.0000   77.0000  121.0000 27

 36 omega   24.00   51.00   1.0000   10.0000
omega____ theta____ kappa____ phi______ frames
    -       54.0000   77.0000 -177.0000 27

 37 omega   25.00   52.00   1.0000   10.0000
omega____ theta____ kappa____ phi______ frames
    -       54.0000   76.0000  139.0000 27

 38 omega   23.00   48.00   1.0000   10.0000
omega____ theta____ kappa____ phi______ frames
    -       54.0000   78.0000  -57.0000 25

 39 omega   99.00  124.00   1.0000   10.0000
omega____ theta____ kappa____ phi______ frames
    -       54.0000   77.0000 -177.0000 25

 40 omega   25.00   52.00   1.0000   10.0000
omega____ theta____ kappa____ phi______ frames
    -       54.0000   77.0000 -146.0000 27

 41 omega   23.00   48.00   1.0000   10.0000
omega____ theta____ kappa____ phi______ frames
    -       54.0000   78.0000   91.0000 25

 42 omega   23.00   48.00   1.0000   10.0000
omega____ theta____ kappa____ phi______ frames
    -       54.0000   78.0000   -2.0000 25

 43 omega   30.00   65.00   1.0000   10.0000
omega____ theta____ kappa____ phi______ frames
    -       58.0000   73.0000  -95.0000 35

 44 omega   28.00   55.00   1.0000   10.0000
omega____ theta____ kappa____ phi______ frames
    -       58.0000   77.0000  -90.0000 27

 45 omega   29.00   54.00   1.0000   10.0000
omega____ theta____ kappa____ phi______ frames
    -       58.0000   77.0000   84.0000 25

 46 omega   28.00   54.00   1.0000   10.0000
omega____ theta____ kappa____ phi______ frames
    -       58.0000   77.0000 -123.0000 26

 47 omega   29.00   54.00   1.0000   10.0000
omega____ theta____ kappa____ phi______ frames
    -       58.0000   77.0000   94.0000 25

 48 omega   28.00  104.00   1.0000   10.0000
omega____ theta____ kappa____ phi______ frames
    -       58.0000   77.0000 -150.0000 76

 49 omega   28.00   55.00   1.0000   10.0000
omega____ theta____ kappa____ phi______ frames
    -       58.0000   77.0000 -169.0000 27

 50 omega  103.00  128.00   1.0000   10.0000
omega____ theta____ kappa____ phi______ frames
    -       58.0000   75.0000  156.0000 25

 51 omega   85.00  112.00   1.0000   10.0000
omega____ theta____ kappa____ phi______ frames
    -       58.0000   75.0000   52.0000 27

 52 omega   30.00   57.00   1.0000   10.0000
omega____ theta____ kappa____ phi______ frames
    -       58.0000   75.0000  156.0000 27

 53 omega   29.00   55.00   1.0000   10.0000
omega____ theta____ kappa____ phi______ frames
    -       58.0000   75.0000   52.0000 26

 54 omega   31.00   59.00   1.0000   10.0000
omega____ theta____ kappa____ phi______ frames
    -       58.0000   73.0000  -23.0000 28

 55 omega   35.00  114.00   1.0000   10.0000
omega____ theta____ kappa____ phi______ frames
    -       62.0000   71.0000  -30.0000 79

 56 omega   33.00  131.00   1.0000   10.0000
omega____ theta____ kappa____ phi______ frames
    -       62.0000   75.0000  105.0000 98

 57 omega   34.00  107.00   1.0000   10.0000
omega____ theta____ kappa____ phi______ frames
    -       62.0000   73.0000 -125.0000 73

 58 omega   91.00  118.00   1.0000   10.0000
omega____ theta____ kappa____ phi______ frames
    -       62.0000   73.0000  -75.0000 27

 59 omega   36.00  131.00   1.0000   10.0000
omega____ theta____ kappa____ phi______ frames
    -       62.0000   70.0000   30.0000 95

 60 omega   34.00   83.00   1.0000   10.0000
omega____ theta____ kappa____ phi______ frames
    -       62.0000   73.0000  -75.0000 49

 61 omega   34.00  131.00   1.0000   10.0000
omega____ theta____ kappa____ phi______ frames
    -       62.0000   75.0000  142.0000 97

 62 omega   34.00  131.00   1.0000   10.0000
omega____ theta____ kappa____ phi______ frames
    -       62.0000   74.0000  128.0000 97

 63 omega   -4.00   82.00   1.0000   10.0000
omega____ theta____ kappa____ phi______ frames
    -       66.0000  -80.0000   45.0000 86

 64 omega   -5.00   97.00   1.0000   10.0000
omega____ theta____ kappa____ phi______ frames
    -       66.0000  -80.0000  -89.0000 102

 65 omega   69.00   94.00   1.0000   10.0000
omega____ theta____ kappa____ phi______ frames
    -       66.0000  -79.0000  -55.0000 25

 66 omega   53.00   80.00   1.0000   10.0000
omega____ theta____ kappa____ phi______ frames
    -       78.0000  -79.0000   -7.0000 27

 67 omega   53.00   80.00   1.0000   10.0000
omega____ theta____ kappa____ phi______ frames
    -       82.0000  -79.0000   72.0000 27

 68 omega   12.00   87.00   1.0000   10.0000
omega____ theta____ kappa____ phi______ frames
    -       82.0000  -80.0000  165.0000 75

 69 omega  125.00  159.00   1.0000   20.0000
omega____ theta____ kappa____ phi______ frames
    -      110.2342   38.0000  150.0000 34

 70 omega   93.00  120.00   1.0000   20.0000
omega____ theta____ kappa____ phi______ frames
    -      110.2342   50.0000  -90.0000 27

 71 omega   85.00  123.00   1.0000   20.0000
omega____ theta____ kappa____ phi______ frames
    -      110.2342   38.0000  150.0000 38

 72 omega   41.00  140.00   1.0000   20.0000
omega____ theta____ kappa____ phi______ frames
    -      110.2342  -79.0000   41.0000 99

 73 omega   88.00  115.00   1.0000   20.0000
omega____ theta____ kappa____ phi______ frames
    -      110.2342   64.0000 -150.0000 27

 74 omega   85.00  111.00   1.0000   20.0000
omega____ theta____ kappa____ phi______ frames
    -      110.2342   38.0000 -150.0000 26

 75 omega   77.00  142.00   1.0000   20.0000
omega____ theta____ kappa____ phi______ frames
    -      110.2342  -80.0000   79.0000 65

 76 omega   78.00  107.00   1.0000   20.0000
omega____ theta____ kappa____ phi______ frames
    -      110.2342  -80.0000  -39.0000 29

 77 omega  117.00  142.00   1.0000   20.0000
omega____ theta____ kappa____ phi______ frames
    -      110.2342  -80.0000  136.0000 25

 78 omega   82.00  108.00   1.0000   20.0000
omega____ theta____ kappa____ phi______ frames
    -      110.2342  -80.0000  136.0000 26

 79 omega   88.00  178.00   1.0000   20.0000
omega____ theta____ kappa____ phi______ frames
    -      110.2342   64.0000   90.0000 90

 80 omega  153.00  178.00   1.0000   20.0000
omega____ theta____ kappa____ phi______ frames
    -      110.2342   38.0000   30.0000 25

 81 omega   86.00  113.00   1.0000   20.0000
omega____ theta____ kappa____ phi______ frames
    -      110.2342  -80.0000  167.0000 27

 82 omega   48.00   75.00   1.0000   20.0000
omega____ theta____ kappa____ phi______ frames
    -      110.2342  -80.0000  167.0000 27

 83 omega  122.00  177.00   1.0000   20.0000
omega____ theta____ kappa____ phi______ frames
    -      110.2342   64.0000   60.0000 55

 84 omega   40.00  141.00   1.0000   20.0000
omega____ theta____ kappa____ phi______ frames
    -      110.2342  -80.0000  -84.0000 101

 85 omega   93.00  120.00   1.0000   20.0000
omega____ theta____ kappa____ phi______ frames
    -      110.2342   50.0000   60.0000 27

 86 omega   64.00   91.00   1.0000   20.0000
omega____ theta____ kappa____ phi______ frames
    -      110.2342  -80.0000   93.0000 27

 87 omega   80.00  129.00   1.0000   20.0000
omega____ theta____ kappa____ phi______ frames
    -      110.2342  -80.0000   -8.0000 49

 88 omega   39.00  141.00   1.0000   20.0000
omega____ theta____ kappa____ phi______ frames
    -      110.2342  -80.0000 -137.0000 102

 89 omega   90.00  157.00   1.0000   20.0000
omega____ theta____ kappa____ phi______ frames
    -      110.2342   50.0000  -60.0000 67

 90 omega  152.00  177.00   1.0000   20.0000
omega____ theta____ kappa____ phi______ frames
    -      110.2342   64.0000    0.0000 25

 91 omega   88.00  115.00   1.0000   20.0000
omega____ theta____ kappa____ phi______ frames
    -      110.2342   64.0000    0.0000 27

 92 omega   89.00  114.00   1.0000   20.0000
omega____ theta____ kappa____ phi______ frames
    -      110.2342   64.0000 -120.0000 25

 93 omega   85.00  111.00   1.0000   20.0000
omega____ theta____ kappa____ phi______ frames
    -      110.2342   38.0000    0.0000 26

 94 omega   80.00  106.00   1.0000   20.0000
omega____ theta____ kappa____ phi______ frames
    -      110.2342   77.0000  -60.0000 26

 95 omega   88.00  177.00   1.0000   20.0000
omega____ theta____ kappa____ phi______ frames
    -      110.2342   64.0000 -180.0000 89

 96 omega   85.00  111.00   1.0000   20.0000
omega____ theta____ kappa____ phi______ frames
    -      110.2342   38.0000  120.0000 26

 97 omega   80.00  106.00   1.0000   20.0000
omega____ theta____ kappa____ phi______ frames
    -      110.2342   77.0000  150.0000 26

 98 omega   85.00  111.00   1.0000   20.0000
omega____ theta____ kappa____ phi______ frames
    -      110.2342   38.0000   60.0000 26

 99 omega   85.00  146.00   1.0000   20.0000
omega____ theta____ kappa____ phi______ frames
    -      110.2342   38.0000   90.0000 61

100 omega   85.00  128.00   1.0000   20.0000
omega____ theta____ kappa____ phi______ frames
    -      110.2342   38.0000 -120.0000 43

101 omega   89.00  116.00   1.0000   20.0000
omega____ theta____ kappa____ phi______ frames
    -      110.2342   57.0000  -86.0000 27

102 omega   85.00  141.00   1.0000   20.0000
omega____ theta____ kappa____ phi______ frames
    -      110.2342   38.0000 -180.0000 56

103 omega  132.00  178.00   1.0000   20.0000
omega____ theta____ kappa____ phi______ frames
    -      110.2342   77.0000  120.0000 46

104 omega   80.00  106.00   1.0000   20.0000
omega____ theta____ kappa____ phi______ frames
    -      110.2342   77.0000  120.0000 26

105 omega   80.00  106.00   1.0000   20.0000
omega____ theta____ kappa____ phi______ frames
    -      110.2342   77.0000 -180.0000 26

106 omega   88.00  117.00   1.0000   20.0000
omega____ theta____ kappa____ phi______ frames
    -      110.2342   64.0000   60.0000 29

107 omega  143.00  170.00   1.0000   20.0000
omega____ theta____ kappa____ phi______ frames
    -      110.2342   77.0000  -30.0000 27

108 omega   89.00  116.00   1.0000   20.0000
omega____ theta____ kappa____ phi______ frames
    -      110.2342   50.0000   30.0000 27

109 omega   80.00  106.00   1.0000   20.0000
omega____ theta____ kappa____ phi______ frames
    -      110.2342   77.0000  -30.0000 26

110 omega   86.00  113.00   1.0000   20.0000
omega____ theta____ kappa____ phi______ frames
    -      110.2342   38.0000   30.0000 27

111 omega  153.00  178.00   1.0000   20.0000
omega____ theta____ kappa____ phi______ frames
    -      110.2342   64.0000  150.0000 25

112 omega   88.00  115.00   1.0000   20.0000
omega____ theta____ kappa____ phi______ frames
    -      110.2342   64.0000  150.0000 27

113 omega   93.00  175.00   1.0000   20.0000
omega____ theta____ kappa____ phi______ frames
    -      110.2342   50.0000 -120.0000 82

114 omega   92.00  119.00   1.0000   20.0000
omega____ theta____ kappa____ phi______ frames
    -      110.2342   50.0000   90.0000 27

115 omega   80.00  106.00   1.0000   20.0000
omega____ theta____ kappa____ phi______ frames
    -      110.2342   77.0000    0.0000 26

116 omega   88.00  178.00   1.0000   20.0000
omega____ theta____ kappa____ phi______ frames
    -      110.2342   64.0000  -60.0000 90

117 omega   89.00  114.00   1.0000   20.0000
omega____ theta____ kappa____ phi______ frames
    -      110.2342   64.0000  120.0000 25

118 omega   96.00  176.00   1.0000   20.0000
omega____ theta____ kappa____ phi______ frames
    -      110.2342   50.0000  150.0000 80

119 omega   80.00  106.00   1.0000   20.0000
omega____ theta____ kappa____ phi______ frames
    -      110.2342   77.0000   30.0000 26

120 omega   80.00  177.00   1.0000   20.0000
omega____ theta____ kappa____ phi______ frames
    -      110.2342   77.0000 -120.0000 97

121 omega   88.00  114.00   1.0000   20.0000
omega____ theta____ kappa____ phi______ frames
    -      110.2342   64.0000  -30.0000 26

122 omega   89.00  114.00   1.0000   20.0000
omega____ theta____ kappa____ phi______ frames
    -      110.2342   50.0000 -150.0000 25

123 omega  136.00  178.00   1.0000   20.0000
omega____ theta____ kappa____ phi______ frames
    -      110.2342   77.0000 -150.0000 42

124 omega   91.00  177.00   1.0000   20.0000
omega____ theta____ kappa____ phi______ frames
    -      110.2342   50.0000    0.0000 86

125 omega   96.00  123.00   1.0000   20.0000
omega____ theta____ kappa____ phi______ frames
    -      110.2342   50.0000  120.0000 27

126 omega   85.00  118.00   1.0000   20.0000
omega____ theta____ kappa____ phi______ frames
    -      110.2342   38.0000  -30.0000 33

127 omega   80.00  106.00   1.0000   20.0000
omega____ theta____ kappa____ phi______ frames
    -      110.2342   77.0000 -150.0000 26

128 omega   80.00  111.00   1.0000   20.0000
omega____ theta____ kappa____ phi______ frames
    -      110.2342   25.0000  150.0000 31

129 omega   80.00  106.00   1.0000   20.0000
omega____ theta____ kappa____ phi______ frames
    -      110.2342   77.0000   60.0000 26

130 omega   80.00  117.00   1.0000   20.0000
omega____ theta____ kappa____ phi______ frames
    -      110.2342   25.0000   90.0000 37

131 omega   86.00  112.00   1.0000   20.0000
omega____ theta____ kappa____ phi______ frames
    -      110.2342   38.0000  -60.0000 26

132 omega  128.00  171.00   1.0000   20.0000
omega____ theta____ kappa____ phi______ frames
    -      110.2342   77.0000  -90.0000 43

133 omega   80.00  106.00   1.0000   20.0000
omega____ theta____ kappa____ phi______ frames
    -      110.2342   77.0000  -90.0000 26

134 omega   86.00  111.00   1.0000   20.0000
omega____ theta____ kappa____ phi______ frames
    -      110.2342   38.0000  -90.0000 25

135 omega  142.00  169.00   1.0000   20.0000
omega____ theta____ kappa____ phi______ frames
    -      110.2342   64.0000   30.0000 27

136 omega   80.00  106.00   1.0000   20.0000
omega____ theta____ kappa____ phi______ frames
    -      110.2342   77.0000   90.0000 26

137 omega   89.00  114.00   1.0000   20.0000
omega____ theta____ kappa____ phi______ frames
    -      110.2342   64.0000   30.0000 25

138 omega   88.00  115.00   1.0000   20.0000
omega____ theta____ kappa____ phi______ frames
    -      110.2342   64.0000  -90.0000 27

139 omega   94.00  119.00   1.0000   20.0000
omega____ theta____ kappa____ phi______ frames
    -      110.2342   50.0000 -180.0000 25

140 omega   92.00  177.00   1.0000   20.0000
omega____ theta____ kappa____ phi______ frames
    -      110.2342   50.0000  -30.0000 85

;
_diffrn_measurement_device '\k-geometry diffractometer'
_diffrn_measurement_device_type 'Agilent SuperNova, Dual, Cu at zero, Eos'
_diffrn_measurement_method '\w scans'
_diffrn_measurement_specimen_support 'polyimid foil'
_diffrn_orient_matrix_UB_11 0.0013910000
_diffrn_orient_matrix_UB_12 0.0598372000
_diffrn_orient_matrix_UB_13 0.0386118000
_diffrn_orient_matrix_UB_21 0.1439934000
_diffrn_orient_matrix_UB_22 0.0156670000
_diffrn_orient_matrix_UB_23 -0.0162178000
_diffrn_orient_matrix_UB_31 -0.0509901000
_diffrn_orient_matrix_UB_32 0.0458380000
_diffrn_orient_matrix_UB_33 -0.0447887000
_diffrn_radiation_monochromator mirror
_diffrn_radiation_probe x-ray
_diffrn_radiation_type 'Cu K\a'
_diffrn_radiation_wavelength 1.5418
_diffrn_reflns_av_R_equivalents 0.1064
_diffrn_reflns_av_sigmaI/netI 0.0392
_diffrn_reflns_limit_h_max 12
_diffrn_reflns_limit_h_min -12
_diffrn_reflns_limit_k_max 24
_diffrn_reflns_limit_k_min -24
_diffrn_reflns_limit_l_max 30
_diffrn_reflns_limit_l_min -30
_diffrn_reflns_number 122909
_diffrn_reflns_theta_full 73.51
_diffrn_reflns_theta_max 73.51
_diffrn_reflns_theta_min 3.52
_diffrn_source 'microfocus X-Ray tube'
_diffrn_source_type 'Agilent SuperNova (Cu) x-ray Source'
_exptl_absorpt_coefficient_mu 2.354
_exptl_absorpt_correction_T_max 0.981
_exptl_absorpt_correction_T_min 0.890
_exptl_absorpt_correction_type gaussian
_exptl_absorpt_process_details
;
CrysAlisPro, Agilent Technologies,
Version 1.171.35.21 (release 20-01-2012 CrysAlis171 .NET)
(compiled Jan 23 2012,18:06:46)
numerical absorption correction based on gaussian integration over
            a multifaceted crystal model
;
_exptl_crystal_colour green
_exptl_crystal_density_diffrn 1.302
_exptl_crystal_description needle
_exptl_crystal_F_000 2096
_exptl_crystal_size_max 0.3288
_exptl_crystal_size_mid 0.0720
_exptl_crystal_size_min 0.0333
_refine_diff_density_max 0.860
_refine_diff_density_min -0.603
_refine_diff_density_rms 0.077
_refine_ls_abs_structure_details 'Flack H D (1983), Acta Cryst. A39, 876-881'
_refine_ls_abs_structure_Flack -0.027(15)
_refine_ls_extinction_method none
_refine_ls_goodness_of_fit_ref 1.029
_refine_ls_hydrogen_treatment constr
_refine_ls_matrix_type full
_refine_ls_number_parameters 585
_refine_ls_number_reflns 9958
_refine_ls_number_restraints 0
_refine_ls_restrained_S_all 1.029
_refine_ls_R_factor_all 0.0463
_refine_ls_R_factor_gt 0.0426
_refine_ls_shift/su_max 0.002
_refine_ls_shift/su_mean 0.000
_refine_ls_structure_factor_coef Fsqd
_refine_ls_weighting_details 'calc w=1/[\s^2^(Fo^2^)+(0.0752P)^2^+1.4243P] where P=(Fo^2^+2Fc^2^)/3'
_refine_ls_weighting_scheme calc
_refine_ls_wR_factor_gt 0.1108
_refine_ls_wR_factor_ref 0.1153
_reflns_number_gt 9344
_reflns_number_total 9958
_reflns_threshold_expression >2sigma(I)
_cod_data_source_file ic302454n_si_002_7.cif
_cod_data_source_block complex_13b
_cod_original_cell_volume 5070.4(5)
_cod_database_code 4333887
_audit_block_refno 1552
_audit_block_usercomment 'NGBP-004, needle, green'
_cell_oxdiff_length_a 10.0851(6)
_cell_oxdiff_length_b 20.0112(7)
_cell_oxdiff_length_c 25.1240(8)
_cell_oxdiff_angle_alpha 90.042(3)
_cell_oxdiff_angle_beta 90.017(4)
_cell_oxdiff_angle_gamma 90.022(4)
_cell_oxdiff_volume 5070.4(4)
_cell_oxdiff_measurement_reflns_used 21103
_reflns_odcompleteness_completeness 99.94
_reflns_odcompleteness_theta 66.97
_reflns_odcompleteness_iscentric 1

loop_
_symmetry_equiv_pos_as_xyz
'x, y, z'
'-x+1/2, -y, z+1/2'
'x+1/2, -y+1/2, -z'
'-x, y+1/2, -z+1/2'

loop_
_atom_site_label
_atom_site_type_symbol
_atom_site_fract_x
_atom_site_fract_y
_atom_site_fract_z
_atom_site_U_iso_or_equiv
_atom_site_adp_type
_atom_site_occupancy
_atom_site_symmetry_multiplicity
_atom_site_calc_flag
_atom_site_refinement_flags
Br1 Br -0.25909(4) -0.406384(17) -0.874611(12) 0.04219(12) Uani 1 1 d .
Ni Ni -0.25084(5) -0.41485(2) -0.783109(17) 0.02075(11) Uani 1 1 d .
P1 P -0.31797(7) -0.51903(3) -0.78712(3) 0.02053(14) Uani 1 1 d .
P2 P -0.16955(7) -0.31358(3) -0.77646(3) 0.02079(14) Uani 1 1 d .
N1 N -0.2509(2) -0.42055(10) -0.70616(9) 0.0215(4) Uani 1 1 d .
C2 C -0.1724(3) -0.38511(13) -0.67043(11) 0.0214(5) Uani 1 1 d .
C3 C -0.0680(3) -0.33956(13) -0.67895(11) 0.0224(5) Uani 1 1 d .
C4 C -0.0075(3) -0.31044(14) -0.63518(11) 0.0248(6) Uani 1 1 d .
H4 H 0.0624 -0.2795 -0.6413 0.030 Uiso 1 1 calc R
C5 C -0.0439(3) -0.32417(14) -0.58152(11) 0.0249(6) Uani 1 1 d .
C6 C -0.1468(3) -0.36831(14) -0.57384(11) 0.0245(6) Uani 1 1 d .
H6 H -0.1759 -0.3782 -0.5388 0.029 Uiso 1 1 calc R
C7 C -0.2088(3) -0.39867(13) -0.61723(11) 0.0226(6) Uani 1 1 d .
C8 C -0.3146(3) -0.44638(13) -0.61980(11) 0.0231(5) Uani 1 1 d .
C9 C -0.3845(3) -0.47945(14) -0.57981(11) 0.0245(6) Uani 1 1 d .
H9 H -0.3681 -0.4691 -0.5435 0.029 Uiso 1 1 calc R
C10 C -0.4779(3) -0.52744(14) -0.59308(11) 0.0245(6) Uani 1 1 d .
C11 C -0.4996(3) -0.53943(14) -0.64771(11) 0.0248(6) Uani 1 1 d .
H11 H -0.5638 -0.5720 -0.6572 0.030 Uiso 1 1 calc R
C12 C -0.4330(3) -0.50652(14) -0.68853(11) 0.0230(6) Uani 1 1 d .
C13 C -0.3369(3) -0.45862(13) -0.67466(11) 0.0221(5) Uani 1 1 d .
C14 C -0.4639(3) -0.52494(15) -0.74531(11) 0.0248(6) Uani 1 1 d .
H14A H -0.5335 -0.4947 -0.7592 0.030 Uiso 1 1 calc R
H14B H -0.4987 -0.5712 -0.7465 0.030 Uiso 1 1 calc R
C15 C -0.0233(3) -0.32078(14) -0.73416(11) 0.0230(6) Uani 1 1 d .
H15A H 0.0371 -0.3554 -0.7484 0.028 Uiso 1 1 calc R
H15B H 0.0249 -0.2777 -0.7332 0.028 Uiso 1 1 calc R
C16 C -0.1931(3) -0.57923(14) -0.76089(12) 0.0268(6) Uani 1 1 d .
H16 H -0.2319 -0.6007 -0.7285 0.032 Uiso 1 1 calc R
C17 C -0.1806(4) -0.63350(16) -0.80408(15) 0.0370(7) Uani 1 1 d .
H17A H -0.1132 -0.6203 -0.8308 0.044 Uiso 1 1 calc R
H17B H -0.1531 -0.6764 -0.7879 0.044 Uiso 1 1 calc R
C18 C -0.3169(3) -0.64085(15) -0.83059(13) 0.0332(7) Uani 1 1 d .
H18A H -0.3806 -0.6614 -0.8055 0.040 Uiso 1 1 calc R
H18B H -0.3100 -0.6698 -0.8624 0.040 Uiso 1 1 calc R
C19 C -0.3643(3) -0.57049(14) -0.84659(11) 0.0260(6) Uani 1 1 d .
H19 H -0.3077 -0.5553 -0.8769 0.031 Uiso 1 1 calc R
C20 C -0.1155(3) -0.25837(14) -0.83240(11) 0.0257(6) Uani 1 1 d .
H20 H -0.1683 -0.2709 -0.8646 0.031 Uiso 1 1 calc R
C21 C -0.1618(3) -0.18884(15) -0.81416(13) 0.0310(7) Uani 1 1 d .
H21A H -0.0968 -0.1695 -0.7890 0.037 Uiso 1 1 calc R
H21B H -0.1694 -0.1585 -0.8452 0.037 Uiso 1 1 calc R
C22 C -0.2961(3) -0.19647(15) -0.78718(14) 0.0343(7) Uani 1 1 d .
H22A H -0.3642 -0.2102 -0.8134 0.041 Uiso 1 1 calc R
H22B H -0.3238 -0.1536 -0.7709 0.041 Uiso 1 1 calc R
C23 C -0.2793(3) -0.25078(13) -0.74386(11) 0.0250(6) Uani 1 1 d .
H23 H -0.2289 -0.2305 -0.7136 0.030 Uiso 1 1 calc R
C24 C 0.0368(3) -0.29284(16) -0.53600(11) 0.0297(6) Uani 1 1 d .
C25 C -0.0216(4) -0.31092(18) -0.48133(12) 0.0360(7) Uani 1 1 d .
H25A H -0.1133 -0.2949 -0.4792 0.054 Uiso 1 1 calc R
H25B H 0.0313 -0.2898 -0.4533 0.054 Uiso 1 1 calc R
H25C H -0.0200 -0.3595 -0.4767 0.054 Uiso 1 1 calc R
C26 C 0.1801(4) -0.3197(2) -0.53826(14) 0.0490(10) Uani 1 1 d .
H26A H 0.1789 -0.3685 -0.5352 0.074 Uiso 1 1 calc R
H26B H 0.2316 -0.3007 -0.5089 0.074 Uiso 1 1 calc R
H26C H 0.2207 -0.3070 -0.5722 0.074 Uiso 1 1 calc R
C27 C 0.0387(4) -0.21627(17) -0.54124(14) 0.0414(8) Uani 1 1 d .
H27A H 0.0837 -0.2037 -0.5743 0.062 Uiso 1 1 calc R
H27B H 0.0860 -0.1969 -0.5109 0.062 Uiso 1 1 calc R
H27C H -0.0526 -0.1994 -0.5419 0.062 Uiso 1 1 calc R
C28 C -0.5560(3) -0.56713(15) -0.55153(12) 0.0262(6) Uani 1 1 d .
C29 C -0.7044(3) -0.55036(17) -0.55659(13) 0.0331(7) Uani 1 1 d .
H29A H -0.7172 -0.5022 -0.5519 0.050 Uiso 1 1 calc R
H29B H -0.7543 -0.5745 -0.5292 0.050 Uiso 1 1 calc R
H29C H -0.7362 -0.5637 -0.5919 0.050 Uiso 1 1 calc R
C30 C -0.5371(4) -0.64309(15) -0.56054(13) 0.0339(7) Uani 1 1 d .
H30A H -0.5710 -0.6553 -0.5958 0.051 Uiso 1 1 calc R
H30B H -0.5857 -0.6679 -0.5332 0.051 Uiso 1 1 calc R
H30C H -0.4426 -0.6542 -0.5584 0.051 Uiso 1 1 calc R
C31 C -0.5104(3) -0.55116(18) -0.49452(12) 0.0351(7) Uani 1 1 d .
H31A H -0.4160 -0.5617 -0.4908 0.053 Uiso 1 1 calc R
H31B H -0.5618 -0.5780 -0.4692 0.053 Uiso 1 1 calc R
H31C H -0.5245 -0.5036 -0.4872 0.053 Uiso 1 1 calc R
C32 C -0.0631(3) -0.54687(15) -0.74465(13) 0.0288(6) Uani 1 1 d .
C33 C -0.0389(4) -0.53319(15) -0.69103(13) 0.0307(7) Uani 1 1 d .
H33 H -0.1035 -0.5444 -0.6650 0.037 Uiso 1 1 calc R
C34 C 0.0791(4) -0.50329(16) -0.67573(14) 0.0367(7) Uani 1 1 d .
H34 H 0.0942 -0.4936 -0.6392 0.044 Uiso 1 1 calc R
C35 C 0.1751(4) -0.48735(17) -0.71282(16) 0.0422(8) Uani 1 1 d .
H35 H 0.2566 -0.4679 -0.7020 0.051 Uiso 1 1 calc R
C36 C 0.1501(4) -0.50031(19) -0.76646(15) 0.0429(8) Uani 1 1 d .
H36 H 0.2152 -0.4897 -0.7925 0.051 Uiso 1 1 calc R
C37 C 0.0317(3) -0.52839(17) -0.78176(14) 0.0360(7) Uani 1 1 d .
H37 H 0.0144 -0.5352 -0.8185 0.043 Uiso 1 1 calc R
C38 C -0.5064(3) -0.56591(14) -0.86436(11) 0.0263(6) Uani 1 1 d .
C39 C -0.5481(4) -0.51447(16) -0.89792(13) 0.0350(7) Uani 1 1 d .
H39 H -0.4875 -0.4803 -0.9076 0.042 Uiso 1 1 calc R
C40 C -0.6771(4) -0.51258(17) -0.91732(13) 0.0400(8) Uani 1 1 d .
H40 H -0.7035 -0.4769 -0.9399 0.048 Uiso 1 1 calc R
C41 C -0.7671(4) -0.56170(17) -0.90422(13) 0.0378(7) Uani 1 1 d .
H41 H -0.8546 -0.5606 -0.9182 0.045 Uiso 1 1 calc R
C42 C -0.7286(4) -0.61263(16) -0.87046(13) 0.0368(7) Uani 1 1 d .
H42 H -0.7902 -0.6464 -0.8607 0.044 Uiso 1 1 calc R
C43 C -0.5997(3) -0.61444(15) -0.85066(12) 0.0308(6) Uani 1 1 d .
H43 H -0.5746 -0.6496 -0.8273 0.037 Uiso 1 1 calc R
C44 C 0.0300(3) -0.26623(15) -0.84604(11) 0.0261(6) Uani 1 1 d .
C45 C 0.0767(4) -0.32557(18) -0.86711(14) 0.0383(8) Uani 1 1 d .
H45 H 0.0170 -0.3616 -0.8729 0.046 Uiso 1 1 calc R
C46 C 0.2090(4) -0.3332(2) -0.87981(15) 0.0454(9) Uani 1 1 d .
H46 H 0.2392 -0.3743 -0.8942 0.054 Uiso 1 1 calc R
C47 C 0.2984(4) -0.2815(2) -0.87184(13) 0.0399(8) Uani 1 1 d .
H47 H 0.3894 -0.2868 -0.8808 0.048 Uiso 1 1 calc R
C48 C 0.2534(4) -0.22266(18) -0.85088(13) 0.0395(7) Uani 1 1 d .
H48 H 0.3135 -0.1868 -0.8452 0.047 Uiso 1 1 calc R
C49 C 0.1201(4) -0.21501(17) -0.83781(12) 0.0331(7) Uani 1 1 d .
H49 H 0.0905 -0.1740 -0.8230 0.040 Uiso 1 1 calc R
C50 C -0.4053(3) -0.27961(14) -0.72176(12) 0.0265(6) Uani 1 1 d .
C51 C -0.5083(3) -0.30118(17) -0.75464(14) 0.0342(7) Uani 1 1 d .
H51 H -0.4989 -0.2974 -0.7921 0.041 Uiso 1 1 calc R
C52 C -0.6236(4) -0.32797(19) -0.73388(14) 0.0386(8) Uani 1 1 d .
H52 H -0.6929 -0.3418 -0.7570 0.046 Uiso 1 1 calc R
C53 C -0.6383(4) -0.33470(17) -0.67885(15) 0.0380(8) Uani 1 1 d .
H53 H -0.7172 -0.3532 -0.6644 0.046 Uiso 1 1 calc R
C54 C -0.5367(4) -0.31414(16) -0.64555(13) 0.0339(7) Uani 1 1 d .
H54 H -0.5455 -0.3190 -0.6081 0.041 Uiso 1 1 calc R
C55 C -0.4217(3) -0.28640(14) -0.66676(12) 0.0277(6) Uani 1 1 d .
H55 H -0.3532 -0.2719 -0.6435 0.033 Uiso 1 1 calc R
C81 C -0.0745(4) -0.53520(18) -0.52898(16) 0.0441(9) Uani 1 1 d .
H81A H -0.0685 -0.4995 -0.5555 0.066 Uiso 1 1 calc R
H81B H 0.0115 -0.5405 -0.5113 0.066 Uiso 1 1 calc R
H81C H -0.1422 -0.5237 -0.5025 0.066 Uiso 1 1 calc R
C82 C -0.1119(4) -0.60005(18) -0.55616(14) 0.0393(8) Uani 1 1 d .
H82A H -0.0401 -0.6128 -0.5811 0.047 Uiso 1 1 calc R
H82B H -0.1934 -0.5928 -0.5773 0.047 Uiso 1 1 calc R
C83 C -0.1355(4) -0.65734(19) -0.51755(14) 0.0405(8) Uani 1 1 d .
H83A H -0.1683 -0.6963 -0.5379 0.049 Uiso 1 1 calc R
H83B H -0.2064 -0.6440 -0.4924 0.049 Uiso 1 1 calc R
C84 C -0.0144(4) -0.67901(17) -0.48540(14) 0.0395(8) Uani 1 1 d .
H84A H 0.0243 -0.6393 -0.4678 0.047 Uiso 1 1 calc R
H84B H -0.0432 -0.7103 -0.4572 0.047 Uiso 1 1 calc R
C85 C 0.0914(4) -0.7124(2) -0.51872(16) 0.0455(9) Uani 1 1 d .
H85A H 0.1141 -0.6836 -0.5489 0.068 Uiso 1 1 calc R
H85B H 0.0580 -0.7553 -0.5319 0.068 Uiso 1 1 calc R
H85C H 0.1705 -0.7200 -0.4969 0.068 Uiso 1 1 calc R

loop_
_atom_site_aniso_label
_atom_site_aniso_U_11
_atom_site_aniso_U_22
_atom_site_aniso_U_33
_atom_site_aniso_U_23
_atom_site_aniso_U_13
_atom_site_aniso_U_12
Br1 0.0714(3) 0.03827(17) 0.01694(15) 0.00327(11) -0.00491(16) -0.02680(18)
Ni 0.0302(2) 0.0180(2) 0.0141(2) 0.00055(14) -0.0002(2) -0.0030(2)
P1 0.0275(3) 0.0169(3) 0.0172(3) -0.0012(2) -0.0004(3) -0.0014(3)
P2 0.0275(3) 0.0171(3) 0.0178(3) 0.0011(2) 0.0006(3) -0.0018(3)
N1 0.0271(12) 0.0167(9) 0.0207(10) 0.0003(8) 0.0003(10) -0.0024(10)
C2 0.0272(13) 0.0171(11) 0.0198(12) -0.0002(10) 0.0005(11) 0.0037(11)
C3 0.0292(14) 0.0191(12) 0.0189(13) 0.0012(10) 0.0001(11) 0.0025(11)
C4 0.0299(14) 0.0224(12) 0.0221(13) 0.0006(11) 0.0002(11) 0.0002(11)
C5 0.0316(15) 0.0237(13) 0.0194(13) -0.0015(10) -0.0025(11) 0.0027(12)
C6 0.0326(15) 0.0220(13) 0.0189(12) -0.0002(10) 0.0004(11) 0.0016(11)
C7 0.0300(15) 0.0192(11) 0.0185(12) 0.0022(10) 0.0018(10) 0.0025(11)
C8 0.0282(14) 0.0218(12) 0.0191(12) -0.0003(10) 0.0000(11) 0.0021(11)
C9 0.0313(15) 0.0226(13) 0.0198(13) 0.0010(10) 0.0004(11) 0.0031(12)
C10 0.0290(15) 0.0241(13) 0.0202(13) 0.0012(11) 0.0023(11) 0.0027(12)
C11 0.0295(15) 0.0219(12) 0.0231(13) -0.0014(10) 0.0000(12) -0.0021(12)
C12 0.0285(14) 0.0214(13) 0.0191(13) 0.0001(10) 0.0000(11) 0.0005(11)
C13 0.0286(14) 0.0184(12) 0.0193(12) 0.0003(10) 0.0004(11) 0.0027(11)
C14 0.0281(14) 0.0268(13) 0.0193(13) -0.0012(11) 0.0004(11) -0.0052(12)
C15 0.0285(14) 0.0229(13) 0.0178(13) 0.0011(10) 0.0005(10) -0.0010(11)
C16 0.0314(15) 0.0203(12) 0.0288(14) 0.0010(11) -0.0018(12) 0.0032(11)
C17 0.0390(18) 0.0254(14) 0.0465(19) -0.0115(13) -0.0090(15) 0.0073(14)
C18 0.0413(17) 0.0224(13) 0.0359(16) -0.0089(12) -0.0086(15) 0.0033(13)
C19 0.0381(17) 0.0216(13) 0.0183(12) -0.0037(10) -0.0008(12) -0.0026(12)
C20 0.0393(16) 0.0208(13) 0.0170(12) 0.0043(10) 0.0023(12) -0.0061(12)
C21 0.0381(17) 0.0214(13) 0.0335(15) 0.0062(12) 0.0063(13) 0.0008(13)
C22 0.0383(17) 0.0258(14) 0.0387(17) 0.0069(13) 0.0049(14) 0.0062(13)
C23 0.0297(16) 0.0192(12) 0.0261(13) -0.0016(10) 0.0020(11) 0.0015(11)
C24 0.0346(16) 0.0340(15) 0.0206(14) -0.0046(12) -0.0014(12) -0.0042(13)
C25 0.0437(19) 0.0426(17) 0.0216(14) -0.0030(13) -0.0053(13) -0.0056(15)
C26 0.0389(19) 0.076(3) 0.0320(17) -0.0134(18) -0.0082(15) 0.005(2)
C27 0.059(2) 0.0353(17) 0.0303(17) -0.0097(13) 0.0017(16) -0.0164(16)
C28 0.0303(15) 0.0262(14) 0.0222(13) 0.0032(11) 0.0019(12) -0.0017(12)
C29 0.0323(17) 0.0349(15) 0.0319(15) 0.0026(13) 0.0048(13) 0.0004(13)
C30 0.0441(18) 0.0256(14) 0.0319(16) 0.0081(12) 0.0066(14) -0.0001(14)
C31 0.0397(18) 0.0437(18) 0.0220(14) 0.0061(13) 0.0048(13) -0.0082(15)
C32 0.0332(16) 0.0218(13) 0.0315(15) -0.0037(12) -0.0063(13) 0.0052(12)
C33 0.0396(17) 0.0239(14) 0.0286(15) -0.0007(11) -0.0003(13) 0.0094(13)
C34 0.0444(19) 0.0289(15) 0.0369(17) -0.0071(13) -0.0120(15) 0.0110(14)
C35 0.0334(17) 0.0323(16) 0.061(2) -0.0119(16) -0.0113(17) 0.0045(14)
C36 0.0383(19) 0.046(2) 0.0448(19) -0.0070(15) 0.0040(16) -0.0035(16)
C37 0.0355(17) 0.0378(16) 0.0346(17) -0.0031(14) 0.0015(14) 0.0023(14)
C38 0.0373(16) 0.0238(13) 0.0178(13) -0.0059(10) -0.0028(12) -0.0031(12)
C39 0.0466(19) 0.0293(15) 0.0292(15) 0.0019(13) -0.0050(14) -0.0071(15)
C40 0.054(2) 0.0330(16) 0.0334(16) 0.0082(13) -0.0087(15) -0.0003(16)
C41 0.0383(18) 0.0425(17) 0.0327(15) 0.0003(13) -0.0093(15) -0.0013(15)
C42 0.0413(18) 0.0309(15) 0.0383(16) 0.0040(13) -0.0046(15) -0.0045(14)
C43 0.0421(17) 0.0242(14) 0.0263(14) 0.0050(11) -0.0051(13) -0.0017(13)
C44 0.0366(16) 0.0267(13) 0.0151(12) 0.0041(10) 0.0050(11) -0.0051(12)
C45 0.0421(19) 0.0368(17) 0.0361(17) -0.0062(14) 0.0068(15) -0.0064(15)
C46 0.051(2) 0.048(2) 0.0377(18) -0.0101(15) 0.0064(16) 0.0085(17)
C47 0.0355(17) 0.061(2) 0.0235(14) 0.0004(15) 0.0075(13) 0.0004(16)
C48 0.0388(17) 0.0484(18) 0.0313(15) 0.0026(13) 0.0015(16) -0.0098(17)
C49 0.0429(18) 0.0309(15) 0.0256(15) 0.0007(12) 0.0012(13) -0.0056(14)
C50 0.0296(14) 0.0187(12) 0.0313(15) 0.0011(11) 0.0021(13) 0.0038(11)
C51 0.0348(17) 0.0346(16) 0.0331(16) 0.0020(13) 0.0007(14) -0.0002(14)
C52 0.0337(17) 0.0425(18) 0.0398(19) -0.0056(14) -0.0013(14) -0.0019(15)
C53 0.0360(18) 0.0337(16) 0.0443(19) -0.0014(14) 0.0144(15) -0.0015(14)
C54 0.0415(18) 0.0291(15) 0.0311(16) -0.0007(13) 0.0103(14) 0.0028(14)
C55 0.0352(16) 0.0204(13) 0.0276(14) -0.0018(11) 0.0003(13) 0.0045(12)
C81 0.053(2) 0.0368(18) 0.043(2) 0.0017(15) -0.0029(17) 0.0072(16)
C82 0.046(2) 0.0411(18) 0.0312(16) 0.0029(14) -0.0065(15) 0.0082(16)
C83 0.048(2) 0.0408(18) 0.0323(17) -0.0022(14) 0.0017(15) -0.0018(16)
C84 0.056(2) 0.0330(16) 0.0299(16) 0.0033(13) -0.0052(15) -0.0024(16)
C85 0.054(2) 0.0406(19) 0.0420(19) 0.0061(16) -0.0067(17) 0.0012(17)

loop_
_atom_type_symbol
_atom_type_description
_atom_type_scat_dispersion_real
_atom_type_scat_dispersion_imag
_atom_type_scat_source
C C 0.0181 0.0091 'International Tables Vol C Tables 4.2.6.8 and 6.1.1.4'
H H 0.0000 0.0000 'International Tables Vol C Tables 4.2.6.8 and 6.1.1.4'
Br Br -0.6763 1.2805 'International Tables Vol C Tables 4.2.6.8 and 6.1.1.4'
N N 0.0311 0.0180 'International Tables Vol C Tables 4.2.6.8 and 6.1.1.4'
Ni Ni -3.0029 0.5091 'International Tables Vol C Tables 4.2.6.8 and 6.1.1.4'
P P 0.2955 0.4335 'International Tables Vol C Tables 4.2.6.8 and 6.1.1.4'

loop_
_exptl_crystal_face_index_h
_exptl_crystal_face_index_k
_exptl_crystal_face_index_l
_exptl_crystal_face_perp_dist
_exptl_oxdiff_crystal_face_indexfrac_h
_exptl_oxdiff_crystal_face_indexfrac_k
_exptl_oxdiff_crystal_face_indexfrac_l
_exptl_oxdiff_crystal_face_x
_exptl_oxdiff_crystal_face_y
_exptl_oxdiff_crystal_face_z
-4 7 -9 0.0354 -3.9974 7.0238 -8.9835 0.0679 -0.3199 0.9281
4 -7 10 0.0305 3.9980 -7.0243 9.9849 -0.0292 0.3037 -0.9730
5 5 -9 0.1635 4.9992 4.9790 -9.0384 -0.0441 0.9444 0.3781
-5 -5 9 0.1713 -4.9992 -4.9790 9.0384 0.0441 -0.9444 -0.3781
-1 -10 -10 0.0166 -1.0166 -9.9904 -10.0142 -0.9859 -0.1405 0.0424
1 10 10 0.0166 1.0166 9.9904 10.0142 0.9859 0.1405 -0.0424
-5 -4 9 0.1590 -4.9981 -3.9790 9.0391 0.1040 -0.9286 -0.3324

loop_
_geom_angle_atom_site_label_1
_geom_angle_atom_site_label_2
_geom_angle_atom_site_label_3
_geom_angle
N1 Ni P2 88.76(7)
N1 Ni P1 89.42(6)
P2 Ni P1 175.61(4)
N1 Ni Br1 177.75(8)
P2 Ni Br1 91.24(2)
P1 Ni Br1 90.73(2)
C14 P1 C16 107.54(14)
C14 P1 C19 102.94(14)
C16 P1 C19 95.48(13)
C14 P1 Ni 106.61(10)
C16 P1 Ni 112.93(10)
C19 P1 Ni 129.47(10)
C15 P2 C23 106.09(13)
C15 P2 C20 104.46(14)
C23 P2 C20 96.03(13)
C15 P2 Ni 105.89(9)
C23 P2 Ni 115.75(10)
C20 P2 Ni 126.72(9)
C2 N1 C13 105.4(2)
C2 N1 Ni 127.89(18)
C13 N1 Ni 126.65(18)
N1 C2 C3 131.0(2)
N1 C2 C7 111.4(2)
C3 C2 C7 117.5(3)
C4 C3 C2 118.7(3)
C4 C3 C15 119.6(3)
C2 C3 C15 121.7(3)
C3 C4 C5 123.8(3)
C3 C4 H4 118.1
C5 C4 H4 118.1
C6 C5 C4 116.8(3)
C6 C5 C24 123.8(3)
C4 C5 C24 119.3(3)
C5 C6 C7 120.5(3)
C5 C6 H6 119.8
C7 C6 H6 119.8
C6 C7 C2 122.6(3)
C6 C7 C8 131.2(2)
C2 C7 C8 106.2(2)
C9 C8 C13 122.6(3)
C9 C8 C7 131.3(3)
C13 C8 C7 106.1(2)
C10 C9 C8 119.9(3)
C10 C9 H9 120.0
C8 C9 H9 120.0
C9 C10 C11 117.2(3)
C9 C10 C28 123.0(3)
C11 C10 C28 119.7(3)
C12 C11 C10 124.2(3)
C12 C11 H11 117.9
C10 C11 H11 117.9
C11 C12 C13 118.2(3)
C11 C12 C14 118.9(3)
C13 C12 C14 122.9(3)
N1 C13 C12 131.1(2)
N1 C13 C8 111.0(2)
C12 C13 C8 117.9(3)
C12 C14 P1 111.4(2)
C12 C14 H14A 109.3
P1 C14 H14A 109.3
C12 C14 H14B 109.3
P1 C14 H14B 109.3
H14A C14 H14B 108.0
C3 C15 P2 108.4(2)
C3 C15 H15A 110.0
P2 C15 H15A 110.0
C3 C15 H15B 110.0
P2 C15 H15B 110.0
H15A C15 H15B 108.4
C32 C16 C17 114.8(3)
C32 C16 P1 113.8(2)
C17 C16 P1 105.2(2)
C32 C16 H16 107.6
C17 C16 H16 107.6
P1 C16 H16 107.6
C18 C17 C16 107.5(3)
C18 C17 H17A 110.2
C16 C17 H17A 110.2
C18 C17 H17B 110.2
C16 C17 H17B 110.2
H17A C17 H17B 108.5
C17 C18 C19 107.7(3)
C17 C18 H18A 110.2
C19 C18 H18A 110.2
C17 C18 H18B 110.2
C19 C18 H18B 110.2
H18A C18 H18B 108.5
C38 C19 C18 115.4(3)
C38 C19 P1 116.2(2)
C18 C19 P1 102.51(19)
C38 C19 H19 107.4
C18 C19 H19 107.4
P1 C19 H19 107.4
C44 C20 C21 117.1(2)
C44 C20 P2 113.0(2)
C21 C20 P2 102.84(19)
C44 C20 H20 107.8
C21 C20 H20 107.8
P2 C20 H20 107.8
C22 C21 C20 108.2(2)
C22 C21 H21A 110.1
C20 C21 H21A 110.1
C22 C21 H21B 110.1
C20 C21 H21B 110.1
H21A C21 H21B 108.4
C21 C22 C23 106.7(2)
C21 C22 H22A 110.4
C23 C22 H22A 110.4
C21 C22 H22B 110.4
C23 C22 H22B 110.4
H22A C22 H22B 108.6
C50 C23 C22 115.9(3)
C50 C23 P2 113.95(19)
C22 C23 P2 103.2(2)
C50 C23 H23 107.8
C22 C23 H23 107.8
P2 C23 H23 107.8
C5 C24 C25 111.5(3)
C5 C24 C27 110.4(3)
C25 C24 C27 108.4(3)
C5 C24 C26 109.0(3)
C25 C24 C26 108.0(3)
C27 C24 C26 109.4(3)
C24 C25 H25A 109.5
C24 C25 H25B 109.5
H25A C25 H25B 109.5
C24 C25 H25C 109.5
H25A C25 H25C 109.5
H25B C25 H25C 109.5
C24 C26 H26A 109.5
C24 C26 H26B 109.5
H26A C26 H26B 109.5
C24 C26 H26C 109.5
H26A C26 H26C 109.5
H26B C26 H26C 109.5
C24 C27 H27A 109.5
C24 C27 H27B 109.5
H27A C27 H27B 109.5
C24 C27 H27C 109.5
H27A C27 H27C 109.5
H27B C27 H27C 109.5
C10 C28 C31 112.0(3)
C10 C28 C29 109.3(2)
C31 C28 C29 108.8(3)
C10 C28 C30 110.3(2)
C31 C28 C30 107.7(3)
C29 C28 C30 108.7(3)
C28 C29 H29A 109.5
C28 C29 H29B 109.5
H29A C29 H29B 109.5
C28 C29 H29C 109.5
H29A C29 H29C 109.5
H29B C29 H29C 109.5
C28 C30 H30A 109.5
C28 C30 H30B 109.5
H30A C30 H30B 109.5
C28 C30 H30C 109.5
H30A C30 H30C 109.5
H30B C30 H30C 109.5
C28 C31 H31A 109.5
C28 C31 H31B 109.5
H31A C31 H31B 109.5
C28 C31 H31C 109.5
H31A C31 H31C 109.5
H31B C31 H31C 109.5
C37 C32 C33 118.5(3)
C37 C32 C16 121.9(3)
C33 C32 C16 119.6(3)
C34 C33 C32 120.1(3)
C34 C33 H33 119.9
C32 C33 H33 119.9
C35 C34 C33 120.9(3)
C35 C34 H34 119.5
C33 C34 H34 119.5
C34 C35 C36 118.9(3)
C34 C35 H35 120.6
C36 C35 H35 120.6
C37 C36 C35 120.2(4)
C37 C36 H36 119.9
C35 C36 H36 119.9
C36 C37 C32 121.3(3)
C36 C37 H37 119.3
C32 C37 H37 119.3
C43 C38 C39 117.4(3)
C43 C38 C19 121.8(3)
C39 C38 C19 120.8(3)
C40 C39 C38 121.0(3)
C40 C39 H39 119.5
C38 C39 H39 119.5
C41 C40 C39 120.9(3)
C41 C40 H40 119.6
C39 C40 H40 119.6
C40 C41 C42 119.2(3)
C40 C41 H41 120.4
C42 C41 H41 120.4
C41 C42 C43 120.1(3)
C41 C42 H42 120.0
C43 C42 H42 120.0
C42 C43 C38 121.5(3)
C42 C43 H43 119.2
C38 C43 H43 119.2
C45 C44 C49 118.0(3)
C45 C44 C20 120.4(3)
C49 C44 C20 121.7(3)
C46 C45 C44 120.8(3)
C46 C45 H45 119.6
C44 C45 H45 119.6
C45 C46 C47 120.9(3)
C45 C46 H46 119.6
C47 C46 H46 119.6
C48 C47 C46 118.8(3)
C48 C47 H47 120.6
C46 C47 H47 120.6
C47 C48 C49 120.4(3)
C47 C48 H48 119.8
C49 C48 H48 119.8
C44 C49 C48 121.1(3)
C44 C49 H49 119.4
C48 C49 H49 119.4
C51 C50 C55 117.9(3)
C51 C50 C23 121.9(3)
C55 C50 C23 120.2(3)
C52 C51 C50 121.5(3)
C52 C51 H51 119.3
C50 C51 H51 119.3
C51 C52 C53 120.0(3)
C51 C52 H52 120.0
C53 C52 H52 120.0
C54 C53 C52 119.4(3)
C54 C53 H53 120.3
C52 C53 H53 120.3
C53 C54 C55 120.2(3)
C53 C54 H54 119.9
C55 C54 H54 119.9
C54 C55 C50 121.0(3)
C54 C55 H55 119.5
C50 C55 H55 119.5
C82 C81 H81A 109.5
C82 C81 H81B 109.5
H81A C81 H81B 109.5
C82 C81 H81C 109.5
H81A C81 H81C 109.5
H81B C81 H81C 109.5
C81 C82 C83 113.4(3)
C81 C82 H82A 108.9
C83 C82 H82A 108.9
C81 C82 H82B 108.9
C83 C82 H82B 108.9
H82A C82 H82B 107.7
C82 C83 C84 115.2(3)
C82 C83 H83A 108.5
C84 C83 H83A 108.5
C82 C83 H83B 108.5
C84 C83 H83B 108.5
H83A C83 H83B 107.5
C85 C84 C83 113.4(3)
C85 C84 H84A 108.9
C83 C84 H84A 108.9
C85 C84 H84B 108.9
C83 C84 H84B 108.9
H84A C84 H84B 107.7
C84 C85 H85A 109.5
C84 C85 H85B 109.5
H85A C85 H85B 109.5
C84 C85 H85C 109.5
H85A C85 H85C 109.5
H85B C85 H85C 109.5

loop_
_geom_bond_atom_site_label_1
_geom_bond_atom_site_label_2
_geom_bond_distance
Br1 Ni 2.3073(5)
Ni N1 1.937(2)
Ni P2 2.1921(8)
Ni P1 2.1940(8)
P1 C14 1.812(3)
P1 C16 1.863(3)
P1 C19 1.874(3)
P2 C15 1.823(3)
P2 C23 1.864(3)
P2 C20 1.869(3)
N1 C2 1.391(4)
N1 C13 1.400(4)
C2 C3 1.409(4)
C2 C7 1.413(4)
C3 C4 1.386(4)
C3 C15 1.506(4)
C4 C5 1.424(4)
C4 H4 0.9500
C5 C6 1.376(4)
C5 C24 1.538(4)
C6 C7 1.396(4)
C6 H6 0.9500
C7 C8 1.433(4)
C8 C9 1.395(4)
C8 C13 1.418(4)
C9 C10 1.386(4)
C9 H9 0.9500
C10 C11 1.411(4)
C10 C28 1.530(4)
C11 C12 1.392(4)
C11 H11 0.9500
C12 C13 1.407(4)
C12 C14 1.506(4)
C14 H14A 0.9900
C14 H14B 0.9900
C15 H15A 0.9900
C15 H15B 0.9900
C16 C32 1.518(4)
C16 C17 1.541(4)
C16 H16 1.0000
C17 C18 1.534(5)
C17 H17A 0.9900
C17 H17B 0.9900
C18 C19 1.540(4)
C18 H18A 0.9900
C18 H18B 0.9900
C19 C38 1.504(4)
C19 H19 1.0000
C20 C44 1.515(4)
C20 C21 1.537(4)
C20 H20 1.0000
C21 C22 1.522(4)
C21 H21A 0.9900
C21 H21B 0.9900
C22 C23 1.548(4)
C22 H22A 0.9900
C22 H22B 0.9900
C23 C50 1.502(4)
C23 H23 1.0000
C24 C25 1.538(4)
C24 C27 1.538(5)
C24 C26 1.543(5)
C25 H25A 0.9800
C25 H25B 0.9800
C25 H25C 0.9800
C26 H26A 0.9800
C26 H26B 0.9800
C26 H26C 0.9800
C27 H27A 0.9800
C27 H27B 0.9800
C27 H27C 0.9800
C28 C31 1.538(4)
C28 C29 1.539(4)
C28 C30 1.548(4)
C29 H29A 0.9800
C29 H29B 0.9800
C29 H29C 0.9800
C30 H30A 0.9800
C30 H30B 0.9800
C30 H30C 0.9800
C31 H31A 0.9800
C31 H31B 0.9800
C31 H31C 0.9800
C32 C37 1.386(5)
C32 C33 1.397(4)
C33 C34 1.386(5)
C33 H33 0.9500
C34 C35 1.381(6)
C34 H34 0.9500
C35 C36 1.396(5)
C35 H35 0.9500
C36 C37 1.375(5)
C36 H36 0.9500
C37 H37 0.9500
C38 C43 1.395(4)
C38 C39 1.396(4)
C39 C40 1.389(5)
C39 H39 0.9500
C40 C41 1.378(5)
C40 H40 0.9500
C41 C42 1.382(5)
C41 H41 0.9500
C42 C43 1.393(5)
C42 H42 0.9500
C43 H43 0.9500
C44 C45 1.383(5)
C44 C49 1.386(4)
C45 C46 1.380(5)
C45 H45 0.9500
C46 C47 1.387(6)
C46 H46 0.9500
C47 C48 1.367(5)
C47 H47 0.9500
C48 C49 1.392(5)
C48 H48 0.9500
C49 H49 0.9500
C50 C51 1.395(5)
C50 C55 1.399(4)
C51 C52 1.383(5)
C51 H51 0.9500
C52 C53 1.397(5)
C52 H52 0.9500
C53 C54 1.385(5)
C53 H53 0.9500
C54 C55 1.392(5)
C54 H54 0.9500
C55 H55 0.9500
C81 C82 1.514(5)
C81 H81A 0.9800
C81 H81B 0.9800
C81 H81C 0.9800
C82 C83 1.521(5)
C82 H82A 0.9900
C82 H82B 0.9900
C83 C84 1.527(5)
C83 H83A 0.9900
C83 H83B 0.9900
C84 C85 1.512(6)
C84 H84A 0.9900
C84 H84B 0.9900
C85 H85A 0.9800
C85 H85B 0.9800
C85 H85C 0.9800

loop_
_geom_torsion_atom_site_label_1
_geom_torsion_atom_site_label_2
_geom_torsion_atom_site_label_3
_geom_torsion_atom_site_label_4
_geom_torsion
N1 Ni P1 C14 52.75(13)
P2 Ni P1 C14 118.3(4)
Br1 Ni P1 C14 -125.01(10)
N1 Ni P1 C16 -65.14(13)
P2 Ni P1 C16 0.4(5)
Br1 Ni P1 C16 117.10(11)
N1 Ni P1 C19 176.01(16)
P2 Ni P1 C19 -118.5(4)
Br1 Ni P1 C19 -1.75(14)
N1 Ni P2 C15 52.87(12)
P1 Ni P2 C15 -12.7(5)
Br1 Ni P2 C15 -129.38(10)
N1 Ni P2 C23 -64.35(13)
P1 Ni P2 C23 -129.9(4)
Br1 Ni P2 C23 113.40(10)
N1 Ni P2 C20 175.29(15)
P1 Ni P2 C20 109.7(4)
Br1 Ni P2 C20 -6.95(13)
P2 Ni N1 C2 -24.2(2)
P1 Ni N1 C2 151.8(2)
Br1 Ni N1 C2 -114.3(17)
P2 Ni N1 C13 151.4(2)
P1 Ni N1 C13 -32.5(2)
Br1 Ni N1 C13 61.3(18)
C13 N1 C2 C3 179.2(3)
Ni N1 C2 C3 -4.4(4)
C13 N1 C2 C7 -1.4(3)
Ni N1 C2 C7 174.97(18)
N1 C2 C3 C4 179.0(3)
C7 C2 C3 C4 -0.3(4)
N1 C2 C3 C15 0.5(5)
C7 C2 C3 C15 -178.9(3)
C2 C3 C4 C5 0.5(4)
C15 C3 C4 C5 179.0(3)
C3 C4 C5 C6 -1.0(4)
C3 C4 C5 C24 175.6(3)
C4 C5 C6 C7 1.4(4)
C24 C5 C6 C7 -175.0(3)
C5 C6 C7 C2 -1.4(4)
C5 C6 C7 C8 178.8(3)
N1 C2 C7 C6 -178.7(3)
C3 C2 C7 C6 0.8(4)
N1 C2 C7 C8 1.2(3)
C3 C2 C7 C8 -179.3(2)
C6 C7 C8 C9 -3.2(5)
C2 C7 C8 C9 176.9(3)
C6 C7 C8 C13 179.4(3)
C2 C7 C8 C13 -0.4(3)
C13 C8 C9 C10 1.5(4)
C7 C8 C9 C10 -175.5(3)
C8 C9 C10 C11 -1.4(4)
C8 C9 C10 C28 178.4(3)
C9 C10 C11 C12 0.4(5)
C28 C10 C11 C12 -179.4(3)
C10 C11 C12 C13 0.6(5)
C10 C11 C12 C14 178.9(3)
C2 N1 C13 C12 -176.1(3)
Ni N1 C13 C12 7.5(4)
C2 N1 C13 C8 1.1(3)
Ni N1 C13 C8 -175.32(18)
C11 C12 C13 N1 176.5(3)
C14 C12 C13 N1 -1.7(5)
C11 C12 C13 C8 -0.5(4)
C14 C12 C13 C8 -178.8(3)
C9 C8 C13 N1 -178.1(3)
C7 C8 C13 N1 -0.4(3)
C9 C8 C13 C12 -0.5(4)
C7 C8 C13 C12 177.2(2)
C11 C12 C14 P1 -145.8(2)
C13 C12 C14 P1 32.5(4)
C16 P1 C14 C12 61.2(2)
C19 P1 C14 C12 161.3(2)
Ni P1 C14 C12 -60.1(2)
C4 C3 C15 P2 -139.7(2)
C2 C3 C15 P2 38.8(3)
C23 P2 C15 C3 56.6(2)
C20 P2 C15 C3 157.45(19)
Ni P2 C15 C3 -66.88(19)
C14 P1 C16 C32 -121.2(2)
C19 P1 C16 C32 133.4(2)
Ni P1 C16 C32 -3.8(2)
C14 P1 C16 C17 112.4(2)
C19 P1 C16 C17 6.9(2)
Ni P1 C16 C17 -130.3(2)
C32 C16 C17 C18 -158.4(3)
P1 C16 C17 C18 -32.6(3)
C16 C17 C18 C19 50.6(3)
C17 C18 C19 C38 -169.6(3)
C17 C18 C19 P1 -42.3(3)
C14 P1 C19 C38 37.2(2)
C16 P1 C19 C38 146.7(2)
Ni P1 C19 C38 -87.5(2)
C14 P1 C19 C18 -89.6(2)
C16 P1 C19 C18 19.9(2)
Ni P1 C19 C18 145.74(17)
C15 P2 C20 C44 31.8(2)
C23 P2 C20 C44 140.2(2)
Ni P2 C20 C44 -91.2(2)
C15 P2 C20 C21 -95.3(2)
C23 P2 C20 C21 13.1(2)
Ni P2 C20 C21 141.66(17)
C44 C20 C21 C22 -163.2(3)
P2 C20 C21 C22 -38.7(3)
C20 C21 C22 C23 53.0(3)
C21 C22 C23 C50 -164.6(3)
C21 C22 C23 P2 -39.3(3)
C15 P2 C23 C50 -111.8(2)
C20 P2 C23 C50 141.3(2)
Ni P2 C23 C50 5.3(2)
C15 P2 C23 C22 121.6(2)
C20 P2 C23 C22 14.7(2)
Ni P2 C23 C22 -121.27(18)
C6 C5 C24 C25 -6.2(4)
C4 C5 C24 C25 177.4(3)
C6 C5 C24 C27 -126.8(3)
C4 C5 C24 C27 56.8(4)
C6 C5 C24 C26 112.9(4)
C4 C5 C24 C26 -63.4(4)
C9 C10 C28 C31 -4.4(4)
C11 C10 C28 C31 175.3(3)
C9 C10 C28 C29 116.2(3)
C11 C10 C28 C29 -64.1(4)
C9 C10 C28 C30 -124.3(3)
C11 C10 C28 C30 55.4(4)
C17 C16 C32 C37 42.9(4)
P1 C16 C32 C37 -78.3(3)
C17 C16 C32 C33 -139.1(3)
P1 C16 C32 C33 99.7(3)
C37 C32 C33 C34 -1.6(5)
C16 C32 C33 C34 -179.6(3)
C32 C33 C34 C35 -0.8(5)
C33 C34 C35 C36 1.6(5)
C34 C35 C36 C37 0.1(5)
C35 C36 C37 C32 -2.6(5)
C33 C32 C37 C36 3.3(5)
C16 C32 C37 C36 -178.7(3)
C18 C19 C38 C43 20.9(4)
P1 C19 C38 C43 -99.2(3)
C18 C19 C38 C39 -155.4(3)
P1 C19 C38 C39 84.5(3)
C43 C38 C39 C40 -0.9(5)
C19 C38 C39 C40 175.6(3)
C38 C39 C40 C41 -0.4(5)
C39 C40 C41 C42 1.3(5)
C40 C41 C42 C43 -0.9(5)
C41 C42 C43 C38 -0.4(5)
C39 C38 C43 C42 1.3(5)
C19 C38 C43 C42 -175.2(3)
C21 C20 C44 C45 -174.4(3)
P2 C20 C44 C45 66.4(3)
C21 C20 C44 C49 5.9(4)
P2 C20 C44 C49 -113.4(3)
C49 C44 C45 C46 -0.4(5)
C20 C44 C45 C46 179.8(3)
C44 C45 C46 C47 -0.1(6)
C45 C46 C47 C48 0.3(6)
C46 C47 C48 C49 0.0(5)
C45 C44 C49 C48 0.7(5)
C20 C44 C49 C48 -179.5(3)
C47 C48 C49 C44 -0.5(5)
C22 C23 C50 C51 47.8(4)
P2 C23 C50 C51 -71.8(3)
C22 C23 C50 C55 -133.1(3)
P2 C23 C50 C55 107.3(3)
C55 C50 C51 C52 0.5(5)
C23 C50 C51 C52 179.7(3)
C50 C51 C52 C53 -0.8(5)
C51 C52 C53 C54 0.2(5)
C52 C53 C54 C55 0.7(5)
C53 C54 C55 C50 -1.0(5)
C51 C50 C55 C54 0.4(4)
C23 C50 C55 C54 -178.8(3)
C81 C82 C83 C84 -64.0(4)
C82 C83 C84 C85 -68.8(4)
